data_7707318
loop_
_publ_author_name
'Yang, Kaidi'
'Bi, Fuqiang'
'Xue, Qi'
'Huo, Huan'
'Bai, Chao'
'Zhang, Junlin'
'Wang, Bozhou'

_publ_section_title
;
 Synthesis and properties of azamonocyclic energetic materials with
 geminal explosophores.
;
_journal_issue 24
_journal_name_full 'Dalton transactions (Cambridge, England : 2003)'
_journal_page_first 8338
_journal_page_last 8348
_journal_paper_doi 10.1039/d1dt00581b
_journal_volume 50
_journal_year 2021
_chemical_formula_moiety 'C4 H6 N8 O6'
_chemical_formula_sum 'C4 H6 N8 O6'
_chemical_formula_weight 262.17
_space_group_crystal_system monoclinic
_space_group_IT_number 9
_space_group_name_Hall 'C -2yc'
_space_group_name_H-M_alt 'C 1 c 1'
_atom_sites_solution_hydrogens geom
_audit_creation_method SHELXL-2018/3
_audit_update_record
;
2021-04-22 deposited with the CCDC.	2021-05-05 downloaded from the CCDC.
;
_cell_angle_alpha 90
_cell_angle_beta 109.220(4)
_cell_angle_gamma 90
_cell_formula_units_Z 4
_cell_length_a 13.3083(10)
_cell_length_b 6.3183(4)
_cell_length_c 12.2565(8)
_cell_measurement_reflns_used 1945
_cell_measurement_temperature 150(2)
_cell_measurement_theta_max 25.67
_cell_measurement_theta_min 3.24
_cell_volume 973.15(12)
_computing_cell_refinement 'Bruker SAINT'
_computing_data_collection 'Bruker APEX2'
_computing_data_reduction 'Bruker SAINT'
_computing_molecular_graphics 'Bruker SHELXTL'
_computing_publication_material 'Bruker SHELXTL'
_computing_structure_refinement 'SHELXL-2018/3 (Sheldrick, 2018)'
_computing_structure_solution 'SHELXS-97 (Sheldrick 2008)'
_diffrn_ambient_temperature 150(2)
_diffrn_measured_fraction_theta_full 0.999
_diffrn_measured_fraction_theta_max 0.999
_diffrn_measurement_device_type 'Bruker APEX-II CCD'
_diffrn_measurement_method '\f and \w scans'
_diffrn_radiation_type MoK\a
_diffrn_radiation_wavelength 0.71073
_diffrn_reflns_av_R_equivalents 0.0367
_diffrn_reflns_av_unetI/netI 0.0333
_diffrn_reflns_Laue_measured_fraction_full 0.999
_diffrn_reflns_Laue_measured_fraction_max 0.999
_diffrn_reflns_limit_h_max 15
_diffrn_reflns_limit_h_min -15
_diffrn_reflns_limit_k_max 7
_diffrn_reflns_limit_k_min -7
_diffrn_reflns_limit_l_max 14
_diffrn_reflns_limit_l_min -14
_diffrn_reflns_number 5950
_diffrn_reflns_point_group_measured_fraction_full 0.995
_diffrn_reflns_point_group_measured_fraction_max 0.995
_diffrn_reflns_theta_full 25.048
_diffrn_reflns_theta_max 25.048
_diffrn_reflns_theta_min 3.242
_diffrn_source 'sealed tube'
_exptl_absorpt_coefficient_mu 0.165
_exptl_absorpt_correction_T_max 0.934
_exptl_absorpt_correction_T_min 0.923
_exptl_absorpt_correction_type multi-scan
_exptl_absorpt_process_details sadabs
_exptl_crystal_colour colorless
_exptl_crystal_density_diffrn 1.789
_exptl_crystal_description block
_exptl_crystal_F_000 536
_exptl_crystal_size_max 0.150
_exptl_crystal_size_mid 0.140
_exptl_crystal_size_min 0.120
_refine_diff_density_max 0.133
_refine_diff_density_min -0.133
_refine_diff_density_rms 0.030
_refine_ls_abs_structure_details
; 
 Flack x determined using 675 quotients [(I+)-(I-)]/[(I+)+(I-)] 
 (Parsons, Flack and Wagner, Acta Cryst. B69 (2013) 249-259). 
;
_refine_ls_abs_structure_Flack -0.2(9)
_refine_ls_extinction_method none
_refine_ls_goodness_of_fit_ref 1.088
_refine_ls_hydrogen_treatment constr
_refine_ls_matrix_type full
_refine_ls_number_parameters 163
_refine_ls_number_reflns 1716
_refine_ls_number_restraints 2
_refine_ls_restrained_S_all 1.087
_refine_ls_R_factor_all 0.0345
_refine_ls_R_factor_gt 0.0280
_refine_ls_shift/su_max 0.000
_refine_ls_shift/su_mean 0.000
_refine_ls_structure_factor_coef Fsqd
_refine_ls_weighting_details 'w=1/[\s^2^(Fo^2^)+(0.0232P)^2^+0.0310P] where P=(Fo^2^+2Fc^2^)/3'
_refine_ls_weighting_scheme calc
_refine_ls_wR_factor_gt 0.0560
_refine_ls_wR_factor_ref 0.0600
_reflns_Friedel_coverage 0.988
_reflns_Friedel_fraction_full 0.991
_reflns_Friedel_fraction_max 0.991
_reflns_number_gt 1533
_reflns_number_total 1716
_reflns_threshold_expression 'I > 2\s(I)'
_cod_data_source_file d1dt00581b2.cif
_cod_data_source_block w2
_cod_depositor_comments 'Adding full bibliography for 7707318--7707319.cif.'
_cod_original_sg_symbol_H-M 'C c'
_cod_database_code 7707318
_shelx_shelxl_version_number 2018/3
_shelx_space_group_comment
; 
The symmetry employed for this shelxl refinement is uniquely defined 
by the following loop, which should always be used as a source of 
symmetry information in preference to the above space-group names. 
They are only intended as comments. 
;
_shelx_estimated_absorpt_t_min 0.976
_shelx_estimated_absorpt_t_max 0.980

loop_
_space_group_symop_operation_xyz
'x, y, z'
'x, -y, z+1/2'
'x+1/2, y+1/2, z'
'x+1/2, -y+1/2, z+1/2'

loop_
_atom_site_label
_atom_site_type_symbol
_atom_site_fract_x
_atom_site_fract_y
_atom_site_fract_z
_atom_site_U_iso_or_equiv
_atom_site_adp_type
_atom_site_occupancy
_atom_site_site_symmetry_order
_atom_site_calc_flag
_atom_site_refinement_flags_posn
_atom_site_refinement_flags_adp
_atom_site_refinement_flags_occupancy
_atom_site_disorder_assembly
_atom_site_disorder_group
C1 C 0.3665(2) 0.4180(5) 0.3238(3) 0.0336(7) Uani 1 1 d . . . . .
H1A H 0.339600 0.292126 0.274694 0.040 Uiso 1 1 calc R U . . .
H1B H 0.333522 0.545045 0.278961 0.040 Uiso 1 1 calc R U . . .
C2 C 0.5420(2) 0.2684(5) 0.4323(3) 0.0337(7) Uani 1 1 d . . . . .
H2A H 0.618952 0.300261 0.454738 0.040 Uiso 1 1 calc R U . . .
H2B H 0.529338 0.128655 0.393649 0.040 Uiso 1 1 calc R U . . .
C3 C 0.5081(2) 0.2613(5) 0.5410(3) 0.0306(7) Uani 1 1 d . . . . .
C4 C 0.3872(3) 0.2385(5) 0.5093(3) 0.0341(7) Uani 1 1 d . . . . .
H4A H 0.364437 0.097735 0.474553 0.041 Uiso 1 1 calc R U . . .
H4B H 0.366584 0.251240 0.579641 0.041 Uiso 1 1 calc R U . . .
N1 N 0.4816(2) 0.4301(4) 0.3528(2) 0.0325(6) Uani 1 1 d . . . . .
N2 N 0.3358(2) 0.4041(4) 0.4273(2) 0.0326(6) Uani 1 1 d . . . . .
N3 N 0.5258(2) 0.6303(4) 0.3582(2) 0.0358(7) Uani 1 1 d . . . . .
N4 N 0.3031(2) 0.5858(5) 0.4679(2) 0.0365(6) Uani 1 1 d . . . . .
N5 N 0.5391(2) 0.4443(4) 0.6152(2) 0.0340(6) Uani 1 1 d . . . . .
N6 N 0.6354(2) 0.4960(4) 0.6407(2) 0.0367(6) Uani 1 1 d . . . . .
N7 N 0.7182(3) 0.5600(5) 0.6705(3) 0.0458(8) Uani 1 1 d . . . . .
N8 N 0.5583(2) 0.0596(4) 0.6079(2) 0.0368(7) Uani 1 1 d . . . . .
O1 O 0.62181(19) 0.6472(4) 0.4081(2) 0.0440(6) Uani 1 1 d . . . . .
O2 O 0.46732(18) 0.7730(3) 0.30622(19) 0.0393(6) Uani 1 1 d . . . . .
O3 O 0.28220(19) 0.7392(4) 0.4041(2) 0.0418(6) Uani 1 1 d . . . . .
O4 O 0.2914(2) 0.5767(4) 0.5631(2) 0.0478(7) Uani 1 1 d . . . . .
O5 O 0.5181(2) -0.1080(4) 0.5678(2) 0.0615(8) Uani 1 1 d . . . . .
O6 O 0.63514(19) 0.0782(4) 0.6944(2) 0.0437(6) Uani 1 1 d . . . . .

loop_
_atom_site_aniso_label
_atom_site_aniso_U_11
_atom_site_aniso_U_22
_atom_site_aniso_U_33
_atom_site_aniso_U_23
_atom_site_aniso_U_13
_atom_site_aniso_U_12
C1 0.0316(18) 0.0394(18) 0.0280(16) -0.0038(13) 0.0075(14) -0.0011(14)
C2 0.0320(19) 0.0322(16) 0.0367(18) 0.0005(13) 0.0110(15) 0.0043(13)
C3 0.0312(19) 0.0258(15) 0.0337(17) 0.0024(13) 0.0090(14) 0.0007(12)
C4 0.0340(18) 0.0310(16) 0.0381(18) 0.0029(13) 0.0131(15) 0.0006(14)
N1 0.0309(16) 0.0349(15) 0.0321(13) -0.0008(11) 0.0110(12) -0.0010(11)
N2 0.0320(15) 0.0336(13) 0.0335(14) 0.0016(11) 0.0127(12) 0.0022(12)
N3 0.0368(18) 0.0381(16) 0.0345(15) -0.0012(12) 0.0144(13) -0.0018(13)
N4 0.0298(15) 0.0431(17) 0.0356(16) 0.0019(13) 0.0095(12) 0.0033(12)
N5 0.0345(17) 0.0315(14) 0.0358(15) -0.0012(11) 0.0114(13) 0.0002(11)
N6 0.0410(19) 0.0335(14) 0.0337(15) -0.0010(11) 0.0097(13) 0.0003(13)
N7 0.042(2) 0.0472(18) 0.0442(17) -0.0062(13) 0.0095(15) -0.0068(15)
N8 0.0384(17) 0.0290(15) 0.0423(17) 0.0010(12) 0.0124(14) 0.0015(12)
O1 0.0317(14) 0.0485(14) 0.0481(14) 0.0053(12) 0.0080(11) -0.0055(11)
O2 0.0425(13) 0.0349(13) 0.0405(13) 0.0045(10) 0.0136(11) 0.0049(11)
O3 0.0429(14) 0.0390(13) 0.0437(14) 0.0071(11) 0.0147(11) 0.0082(11)
O4 0.0521(17) 0.0592(17) 0.0372(14) 0.0056(12) 0.0217(12) 0.0145(12)
O5 0.0672(19) 0.0286(13) 0.0703(18) 0.0018(13) -0.0022(15) -0.0006(13)
O6 0.0376(14) 0.0424(13) 0.0449(14) 0.0060(11) 0.0053(12) 0.0060(11)

loop_
_atom_type_symbol
_atom_type_description
_atom_type_scat_dispersion_real
_atom_type_scat_dispersion_imag
_atom_type_scat_source
C C 0.0033 0.0016 'International Tables Vol C Tables 4.2.6.8 and 6.1.1.4'
H H 0.0000 0.0000 'International Tables Vol C Tables 4.2.6.8 and 6.1.1.4'
N N 0.0061 0.0033 'International Tables Vol C Tables 4.2.6.8 and 6.1.1.4'
O O 0.0106 0.0060 'International Tables Vol C Tables 4.2.6.8 and 6.1.1.4'

loop_
_geom_angle_atom_site_label_1
_geom_angle_atom_site_label_2
_geom_angle_atom_site_label_3
_geom_angle
_geom_angle_site_symmetry_1
_geom_angle_site_symmetry_3
_geom_angle_publ_flag
N1 C1 N2 111.3(2) . . ?
N1 C1 H1A 109.4 . . ?
N2 C1 H1A 109.4 . . ?
N1 C1 H1B 109.4 . . ?
N2 C1 H1B 109.4 . . ?
H1A C1 H1B 108.0 . . ?
N1 C2 C3 110.2(2) . . ?
N1 C2 H2A 109.6 . . ?
C3 C2 H2A 109.6 . . ?
N1 C2 H2B 109.6 . . ?
C3 C2 H2B 109.6 . . ?
H2A C2 H2B 108.1 . . ?
N5 C3 C4 107.0(3) . . ?
N5 C3 C2 114.6(2) . . ?
C4 C3 C2 111.4(2) . . ?
N5 C3 N8 110.1(2) . . ?
C4 C3 N8 107.0(2) . . ?
C2 C3 N8 106.5(2) . . ?
N2 C4 C3 108.9(3) . . ?
N2 C4 H4A 109.9 . . ?
C3 C4 H4A 109.9 . . ?
N2 C4 H4B 109.9 . . ?
C3 C4 H4B 109.9 . . ?
H4A C4 H4B 108.3 . . ?
N3 N1 C1 117.1(2) . . ?
N3 N1 C2 118.4(2) . . ?
C1 N1 C2 115.5(2) . . ?
N4 N2 C4 118.8(3) . . ?
N4 N2 C1 118.5(2) . . ?
C4 N2 C1 116.2(3) . . ?
O2 N3 O1 125.2(3) . . ?
O2 N3 N1 117.3(3) . . ?
O1 N3 N1 117.3(3) . . ?
O3 N4 O4 125.0(3) . . ?
O3 N4 N2 117.6(3) . . ?
O4 N4 N2 117.3(3) . . ?
N6 N5 C3 114.9(3) . . ?
N7 N6 N5 172.0(3) . . ?
O6 N8 O5 124.8(3) . . ?
O6 N8 C3 118.5(3) . . ?
O5 N8 C3 116.7(3) . . ?

loop_
_geom_bond_atom_site_label_1
_geom_bond_atom_site_label_2
_geom_bond_distance
_geom_bond_site_symmetry_2
_geom_bond_publ_flag
C1 N1 1.456(4) . ?
C1 N2 1.459(4) . ?
C1 H1A 0.9900 . ?
C1 H1B 0.9900 . ?
C2 N1 1.457(4) . ?
C2 C3 1.541(4) . ?
C2 H2A 0.9900 . ?
C2 H2B 0.9900 . ?
C3 N5 1.444(4) . ?
C3 C4 1.533(4) . ?
C3 N8 1.543(4) . ?
C4 N2 1.456(4) . ?
C4 H4A 0.9900 . ?
C4 H4B 0.9900 . ?
N1 N3 1.388(4) . ?
N2 N4 1.378(4) . ?
N3 O2 1.224(3) . ?
N3 O1 1.226(3) . ?
N4 O3 1.219(3) . ?
N4 O4 1.228(3) . ?
N5 N6 1.258(4) . ?
N6 N7 1.116(4) . ?
N8 O6 1.212(3) . ?
N8 O5 1.215(4) . ?

loop_
_geom_torsion_atom_site_label_1
_geom_torsion_atom_site_label_2
_geom_torsion_atom_site_label_3
_geom_torsion_atom_site_label_4
_geom_torsion
_geom_torsion_site_symmetry_1
_geom_torsion_site_symmetry_2
_geom_torsion_site_symmetry_3
_geom_torsion_site_symmetry_4
_geom_torsion_publ_flag
N1 C2 C3 N5 -69.2(3) . . . . ?
N1 C2 C3 C4 52.6(3) . . . . ?
N1 C2 C3 N8 168.9(2) . . . . ?
N5 C3 C4 N2 73.1(3) . . . . ?
C2 C3 C4 N2 -52.9(3) . . . . ?
N8 C3 C4 N2 -169.0(3) . . . . ?
N2 C1 N1 N3 -95.8(3) . . . . ?
N2 C1 N1 C2 50.9(3) . . . . ?
C3 C2 N1 N3 94.3(3) . . . . ?
C3 C2 N1 C1 -52.0(3) . . . . ?
C3 C4 N2 N4 -97.3(3) . . . . ?
C3 C4 N2 C1 54.0(3) . . . . ?
N1 C1 N2 N4 98.9(3) . . . . ?
N1 C1 N2 C4 -52.5(3) . . . . ?
C1 N1 N3 O2 -21.5(4) . . . . ?
C2 N1 N3 O2 -167.3(3) . . . . ?
C1 N1 N3 O1 163.1(3) . . . . ?
C2 N1 N3 O1 17.4(4) . . . . ?
C4 N2 N4 O3 164.2(3) . . . . ?
C1 N2 N4 O3 13.6(4) . . . . ?
C4 N2 N4 O4 -19.9(4) . . . . ?
C1 N2 N4 O4 -170.5(3) . . . . ?
C4 C3 N5 N6 -173.9(2) . . . . ?
C2 C3 N5 N6 -49.9(3) . . . . ?
N8 C3 N5 N6 70.1(3) . . . . ?
N5 C3 N8 O6 -20.0(4) . . . . ?
C4 C3 N8 O6 -135.9(3) . . . . ?
C2 C3 N8 O6 104.9(3) . . . . ?
N5 C3 N8 O5 161.2(3) . . . . ?
C4 C3 N8 O5 45.3(4) . . . . ?
C2 C3 N8 O5 -74.0(3) . . . . ?
